data_1573998
loop_
_publ_author_name
'Gu, Jun'
'Zhang, Li-Hong'
'Zhuang, Hong-Feng'
'He, Ying'

_publ_section_title
;
 Atroposelective [4+1] annulation for the synthesis of isotopic
 isoindolinones bearing both central and axial chirality.
;
_journal_issue 13
_journal_name_full 'Chemical science'
_journal_page_first 5735
_journal_page_last 5744
_journal_paper_doi 10.1039/d5sc00594a
_journal_volume 16
_journal_year 2025
_chemical_absolute_configuration rmad
_chemical_formula_moiety 'C23 H18 N2 O3 S'
_chemical_formula_sum 'C23 H18 N2 O3 S'
_chemical_formula_weight 402.45
_space_group_crystal_system monoclinic
_space_group_IT_number 4
_space_group_name_Hall 'P 2yb'
_space_group_name_H-M_alt 'P 1 21 1'
_atom_sites_solution_hydrogens geom
_atom_sites_solution_primary dual
_audit_creation_date 2024-06-12
_audit_creation_method
;
Olex2 1.5
(compiled 2024.01.12 svn.r2f8d729c for OlexSys, GUI svn.r6928)
;
_audit_update_record
;
2024-06-12 deposited with the CCDC.	2025-02-26 downloaded from the CCDC.
;
_cell_angle_alpha 90
_cell_angle_beta 111.3930(10)
_cell_angle_gamma 90
_cell_formula_units_Z 2
_cell_length_a 8.3907(4)
_cell_length_b 12.8791(6)
_cell_length_c 9.7624(4)
_cell_measurement_reflns_used 9880
_cell_measurement_temperature 193.00
_cell_measurement_theta_max 68.279
_cell_measurement_theta_min 3.432
_cell_volume 982.28(8)
_computing_cell_refinement 'SAINT V8.40B (?, 2016)'
_computing_data_reduction 'SAINT V8.40B (?, 2016)'
_computing_molecular_graphics 'Olex2 1.5 (Dolomanov et al., 2009)'
_computing_publication_material 'Olex2 1.5 (Dolomanov et al., 2009)'
_computing_structure_refinement 'SHELXL 2018/3 (Sheldrick, 2015)'
_computing_structure_solution 'SHELXT 2018/2 (Sheldrick, 2018)'
_diffrn_ambient_temperature 193.00
_diffrn_measured_fraction_theta_full 0.993
_diffrn_measured_fraction_theta_max 0.992
_diffrn_measurement_device_type 'Bruker D8 VENTURE'
_diffrn_measurement_method '\f and \w scans'
_diffrn_radiation_type CuK\a
_diffrn_radiation_wavelength 1.54178
_diffrn_reflns_av_R_equivalents 0.0257
_diffrn_reflns_av_unetI/netI 0.0326
_diffrn_reflns_Laue_measured_fraction_full 0.993
_diffrn_reflns_Laue_measured_fraction_max 0.992
_diffrn_reflns_limit_h_max 10
_diffrn_reflns_limit_h_min -10
_diffrn_reflns_limit_k_max 15
_diffrn_reflns_limit_k_min -14
_diffrn_reflns_limit_l_max 11
_diffrn_reflns_limit_l_min -11
_diffrn_reflns_number 15494
_diffrn_reflns_point_group_measured_fraction_full 0.937
_diffrn_reflns_point_group_measured_fraction_max 0.936
_diffrn_reflns_theta_full 67.679
_diffrn_reflns_theta_max 68.274
_diffrn_reflns_theta_min 4.865
_diffrn_source_current 1.0
_diffrn_source_power 0.05
_diffrn_source_voltage 50.0
_diffrn_standards_number 0
_exptl_absorpt_coefficient_mu 1.691
_exptl_absorpt_correction_T_max 0.7531
_exptl_absorpt_correction_T_min 0.5661
_exptl_absorpt_correction_type multi-scan
_exptl_absorpt_process_details
;
SADABS-2016/2 (Bruker,2016/2) was used for absorption correction.
wR2(int) was 0.1170 before and 0.0639 after correction.
The Ratio of minimum to maximum transmission is 0.7517.
The \l/2 correction factor is Not present.
;
_exptl_crystal_density_diffrn 1.361
_exptl_crystal_description block
_exptl_crystal_F_000 420
_exptl_crystal_size_max 0.14
_exptl_crystal_size_mid 0.13
_exptl_crystal_size_min 0.1
_refine_diff_density_max 0.197
_refine_diff_density_min -0.401
_refine_diff_density_rms 0.054
_refine_ls_abs_structure_details
;
 Flack x determined using 1471 quotients [(I+)-(I-)]/[(I+)+(I-)]
 (Parsons, Flack and Wagner, Acta Cryst. B69 (2013) 249-259).
;
_refine_ls_abs_structure_Flack 0.074(5)
_refine_ls_extinction_method none
_refine_ls_goodness_of_fit_ref 1.098
_refine_ls_hydrogen_treatment constr
_refine_ls_matrix_type full
_refine_ls_number_parameters 263
_refine_ls_number_reflns 3365
_refine_ls_number_restraints 1
_refine_ls_restrained_S_all 1.098
_refine_ls_R_factor_all 0.0267
_refine_ls_R_factor_gt 0.0266
_refine_ls_shift/su_max 0.000
_refine_ls_shift/su_mean 0.000
_refine_ls_structure_factor_coef Fsqd
_refine_ls_weighting_details 'w=1/[\s^2^(Fo^2^)+(0.0286P)^2^+0.2135P] where P=(Fo^2^+2Fc^2^)/3'
_refine_ls_weighting_scheme calc
_refine_ls_wR_factor_gt 0.0666
_refine_ls_wR_factor_ref 0.0667
_reflns_Friedel_coverage 0.799
_reflns_Friedel_fraction_full 0.876
_reflns_Friedel_fraction_max 0.873
_reflns_number_gt 3358
_reflns_number_total 3365
_reflns_threshold_expression 'I > 2\s(I)'
_cod_data_source_file d5sc00594a2.cif
_cod_data_source_block cu_240608lu_nlg_lmf_1_0m
_cod_depositor_comments 'Adding full bibliography for 1573995--1573998.cif.'
_cod_database_code 1573998
_shelx_shelxl_version_number 2018/3
_shelx_space_group_comment
;
The symmetry employed for this shelxl refinement is uniquely defined
by the following loop, which should always be used as a source of
symmetry information in preference to the above space-group names.
They are only intended as comments.
;
_shelx_estimated_absorpt_t_max 0.849
_shelx_estimated_absorpt_t_min 0.798
_olex2_refinement_description
;
1.a Ternary CH refined with riding coordinates:
 C18(H18)
1.b Aromatic/amide H refined with riding coordinates:
 C2(H2), C3(H3), C4(H4), C5(H5), C7(H7), C10(H10), C11(H11), C12(H12),
 C13(H13), C14(H14), C20(H20), C21(H21), C22(H22), C23(H23)
1.c Idealised Me refined as rotating group:
 C19(H19A,H19B,H19C)
;
_olex2_submission_special_instructions 'No special instructions were received'

loop_
_space_group_symop_operation_xyz
'x, y, z'
'-x, y+1/2, -z'

loop_
_atom_site_label
_atom_site_type_symbol
_atom_site_fract_x
_atom_site_fract_y
_atom_site_fract_z
_atom_site_U_iso_or_equiv
_atom_site_adp_type
_atom_site_occupancy
_atom_site_site_symmetry_order
_atom_site_calc_flag
_atom_site_refinement_flags_posn
_atom_site_refinement_flags_adp
_atom_site_refinement_flags_occupancy
_atom_site_disorder_assembly
_atom_site_disorder_group
S1 S 0.23272(6) 0.63725(4) 0.25103(5) 0.02490(15) Uani 1 1 d . . . . .
O1 O 0.1989(2) 0.74138(14) 0.28583(18) 0.0353(4) Uani 1 1 d . . . . .
O2 O 0.3600(2) 0.61853(15) 0.18816(18) 0.0358(4) Uani 1 1 d . . . . .
O3 O 0.2907(2) 0.33221(15) 0.19849(19) 0.0392(4) Uani 1 1 d . . . . .
N1 N 0.3581(2) 0.46925(15) 0.44053(19) 0.0234(4) Uani 1 1 d . . . . .
N2 N 0.4772(2) 0.43129(15) 0.38537(19) 0.0234(4) Uani 1 1 d . . . . .
C1 C 0.2647(3) 0.50591(18) 0.6246(2) 0.0237(4) Uani 1 1 d . . . . .
C2 C 0.2298(3) 0.4822(2) 0.7513(2) 0.0312(5) Uani 1 1 d . . . . .
H2 H 0.172458 0.530719 0.790536 0.037 Uiso 1 1 calc R U . . .
C3 C 0.2804(3) 0.3872(2) 0.8175(3) 0.0322(5) Uani 1 1 d . . . . .
H3 H 0.256298 0.370081 0.902593 0.039 Uiso 1 1 calc R U . . .
C4 C 0.3667(3) 0.31522(19) 0.7618(3) 0.0294(5) Uani 1 1 d . . . . .
H4 H 0.401189 0.250716 0.810903 0.035 Uiso 1 1 calc R U . . .
C5 C 0.4028(3) 0.33580(18) 0.6374(2) 0.0260(5) Uani 1 1 d . . . . .
H5 H 0.462244 0.287408 0.600057 0.031 Uiso 1 1 calc R U . . .
C6 C 0.3476(3) 0.43115(17) 0.5694(2) 0.0217(4) Uani 1 1 d . . . . .
C7 C 0.2259(3) 0.59189(18) 0.5253(2) 0.0261(4) Uani 1 1 d . . . . .
H7 H 0.168833 0.653969 0.533446 0.031 Uiso 1 1 calc R U . . .
C8 C 0.2859(3) 0.56836(17) 0.4166(2) 0.0231(4) Uani 1 1 d . . . . .
C9 C 0.0381(3) 0.58144(17) 0.1352(2) 0.0251(5) Uani 1 1 d . . . . .
C10 C -0.1129(3) 0.6088(2) 0.1545(3) 0.0360(6) Uani 1 1 d . . . . .
H10 H -0.112150 0.657508 0.227886 0.043 Uiso 1 1 calc R U . . .
C11 C -0.2642(3) 0.5633(2) 0.0639(3) 0.0447(6) Uani 1 1 d . . . . .
H11 H -0.368586 0.579727 0.076109 0.054 Uiso 1 1 calc R U . . .
C12 C -0.2640(4) 0.4946(2) -0.0432(3) 0.0449(7) Uani 1 1 d . . . . .
H12 H -0.369141 0.465574 -0.106657 0.054 Uiso 1 1 calc R U . . .
C13 C -0.1136(4) 0.4669(2) -0.0601(3) 0.0431(6) Uani 1 1 d . . . . .
H13 H -0.115088 0.418362 -0.133880 0.052 Uiso 1 1 calc R U . . .
C14 C 0.0398(3) 0.5101(2) 0.0306(3) 0.0327(5) Uani 1 1 d . . . . .
H14 H 0.144459 0.490788 0.020836 0.039 Uiso 1 1 calc R U . . .
C15 C 0.4345(3) 0.36112(18) 0.2714(2) 0.0237(4) Uani 1 1 d . . . . .
C16 C 0.5998(3) 0.33335(18) 0.2596(2) 0.0248(4) Uani 1 1 d . . . . .
C17 C 0.7316(3) 0.38169(18) 0.3714(2) 0.0269(5) Uani 1 1 d . . . . .
C18 C 0.6629(3) 0.44387(19) 0.4684(3) 0.0280(5) Uani 1 1 d . . . . .
H18 H 0.694413 0.408932 0.566171 0.034 Uiso 1 1 calc R U . . .
C19 C 0.7187(3) 0.5560(2) 0.4907(3) 0.0407(6) Uani 1 1 d . . . . .
H19A H 0.684973 0.590773 0.395070 0.061 Uiso 1 1 calc R U . . .
H19B H 0.843297 0.559408 0.540137 0.061 Uiso 1 1 calc R U . . .
H19C H 0.663894 0.590536 0.551519 0.061 Uiso 1 1 calc R U . . .
C20 C 0.8996(3) 0.3677(2) 0.3829(3) 0.0389(6) Uani 1 1 d . . . . .
H20 H 0.991212 0.398764 0.460812 0.047 Uiso 1 1 calc R U . . .
C21 C 0.9310(4) 0.3073(2) 0.2776(4) 0.0430(7) Uani 1 1 d . . . . .
H21 H 1.045190 0.298939 0.281904 0.052 Uiso 1 1 calc R U . . .
C22 C 0.7987(4) 0.2592(2) 0.1667(3) 0.0402(6) Uani 1 1 d . . . . .
H22 H 0.823398 0.217886 0.096276 0.048 Uiso 1 1 calc R U . . .
C23 C 0.6309(3) 0.2705(2) 0.1568(3) 0.0341(5) Uani 1 1 d . . . . .
H23 H 0.540026 0.236189 0.082126 0.041 Uiso 1 1 calc R U . . .

loop_
_atom_site_aniso_label
_atom_site_aniso_U_11
_atom_site_aniso_U_22
_atom_site_aniso_U_33
_atom_site_aniso_U_23
_atom_site_aniso_U_13
_atom_site_aniso_U_12
S1 0.0233(2) 0.0239(3) 0.0261(2) 0.00320(19) 0.00734(18) -0.0026(2)
O1 0.0395(9) 0.0227(9) 0.0380(9) 0.0019(7) 0.0076(8) -0.0026(7)
O2 0.0284(8) 0.0455(11) 0.0363(8) 0.0073(8) 0.0149(7) -0.0038(7)
O3 0.0232(8) 0.0489(12) 0.0410(9) -0.0147(8) 0.0063(7) -0.0047(7)
N1 0.0211(9) 0.0256(10) 0.0254(8) 0.0005(7) 0.0109(7) 0.0032(7)
N2 0.0159(8) 0.0288(10) 0.0265(9) -0.0044(7) 0.0092(7) 0.0002(7)
C1 0.0216(10) 0.0232(11) 0.0246(10) -0.0025(8) 0.0064(8) 0.0007(8)
C2 0.0363(13) 0.0320(14) 0.0296(12) -0.0018(9) 0.0171(10) 0.0051(10)
C3 0.0381(12) 0.0339(13) 0.0287(11) 0.0020(9) 0.0172(10) 0.0014(10)
C4 0.0304(12) 0.0251(11) 0.0325(12) 0.0047(9) 0.0113(9) 0.0002(9)
C5 0.0242(10) 0.0247(12) 0.0298(11) 0.0000(9) 0.0107(9) 0.0031(8)
C6 0.0177(9) 0.0242(11) 0.0231(10) -0.0014(8) 0.0073(8) -0.0016(8)
C7 0.0265(10) 0.0226(11) 0.0283(11) -0.0014(8) 0.0089(9) 0.0031(8)
C8 0.0206(10) 0.0220(11) 0.0245(10) -0.0007(8) 0.0056(8) 0.0005(8)
C9 0.0245(10) 0.0230(11) 0.0253(10) 0.0028(8) 0.0059(9) -0.0002(9)
C10 0.0283(11) 0.0354(14) 0.0421(13) -0.0063(10) 0.0103(10) 0.0036(9)
C11 0.0257(12) 0.0474(17) 0.0563(16) -0.0012(13) 0.0093(11) 0.0012(11)
C12 0.0346(14) 0.0419(16) 0.0439(15) -0.0032(12) -0.0026(11) -0.0085(12)
C13 0.0490(16) 0.0410(16) 0.0324(13) -0.0091(11) 0.0066(11) -0.0040(12)
C14 0.0347(13) 0.0373(14) 0.0266(11) -0.0029(10) 0.0116(10) 0.0019(10)
C15 0.0226(10) 0.0261(11) 0.0220(10) 0.0004(8) 0.0077(8) -0.0005(8)
C16 0.0262(11) 0.0248(11) 0.0247(10) 0.0019(8) 0.0109(8) 0.0011(9)
C17 0.0236(11) 0.0234(12) 0.0360(12) 0.0003(9) 0.0138(9) -0.0010(9)
C18 0.0186(10) 0.0302(12) 0.0324(11) -0.0036(9) 0.0062(9) -0.0012(8)
C19 0.0314(13) 0.0317(14) 0.0543(15) -0.0121(12) 0.0099(12) -0.0033(10)
C20 0.0243(11) 0.0325(14) 0.0618(16) -0.0056(12) 0.0179(11) -0.0036(10)
C21 0.0378(14) 0.0380(14) 0.0690(18) 0.0069(13) 0.0384(14) 0.0060(11)
C22 0.0524(16) 0.0367(14) 0.0445(14) 0.0042(12) 0.0332(13) 0.0106(12)
C23 0.0409(14) 0.0347(13) 0.0287(11) -0.0004(10) 0.0149(10) 0.0067(10)

loop_
_atom_type_symbol
_atom_type_description
_atom_type_scat_dispersion_real
_atom_type_scat_dispersion_imag
_atom_type_scat_source
C C 0.0181 0.0091 'International Tables Vol C Tables 4.2.6.8 and 6.1.1.4'
H H 0.0000 0.0000 'International Tables Vol C Tables 4.2.6.8 and 6.1.1.4'
N N 0.0311 0.0180 'International Tables Vol C Tables 4.2.6.8 and 6.1.1.4'
O O 0.0492 0.0322 'International Tables Vol C Tables 4.2.6.8 and 6.1.1.4'
S S 0.3331 0.5567 'International Tables Vol C Tables 4.2.6.8 and 6.1.1.4'

loop_
_geom_angle_atom_site_label_1
_geom_angle_atom_site_label_2
_geom_angle_atom_site_label_3
_geom_angle
_geom_angle_site_symmetry_1
_geom_angle_site_symmetry_3
_geom_angle_publ_flag
O1 S1 C8 105.08(10) . . ?
O1 S1 C9 108.36(10) . . ?
O2 S1 O1 120.04(11) . . ?
O2 S1 C8 109.33(10) . . ?
O2 S1 C9 108.50(11) . . ?
C8 S1 C9 104.43(10) . . ?
N2 N1 C8 126.02(18) . . ?
C6 N1 N2 121.50(17) . . ?
C6 N1 C8 108.01(17) . . ?
N1 N2 C18 120.89(17) . . ?
C15 N2 N1 122.30(16) . . ?
C15 N2 C18 115.21(17) . . ?
C2 C1 C6 118.7(2) . . ?
C2 C1 C7 134.2(2) . . ?
C6 C1 C7 107.02(19) . . ?
C1 C2 H2 120.7 . . ?
C3 C2 C1 118.6(2) . . ?
C3 C2 H2 120.7 . . ?
C2 C3 H3 119.3 . . ?
C2 C3 C4 121.4(2) . . ?
C4 C3 H3 119.3 . . ?
C3 C4 H4 119.2 . . ?
C5 C4 C3 121.6(2) . . ?
C5 C4 H4 119.2 . . ?
C4 C5 H5 121.7 . . ?
C4 C5 C6 116.5(2) . . ?
C6 C5 H5 121.7 . . ?
N1 C6 C1 108.09(19) . . ?
N1 C6 C5 128.75(19) . . ?
C5 C6 C1 123.15(19) . . ?
C1 C7 H7 126.3 . . ?
C8 C7 C1 107.4(2) . . ?
C8 C7 H7 126.3 . . ?
N1 C8 S1 124.49(16) . . ?
C7 C8 S1 124.25(17) . . ?
C7 C8 N1 109.49(19) . . ?
C10 C9 S1 119.02(18) . . ?
C14 C9 S1 119.26(17) . . ?
C14 C9 C10 121.7(2) . . ?
C9 C10 H10 120.9 . . ?
C11 C10 C9 118.2(2) . . ?
C11 C10 H10 120.9 . . ?
C10 C11 H11 119.8 . . ?
C12 C11 C10 120.3(3) . . ?
C12 C11 H11 119.8 . . ?
C11 C12 H12 119.5 . . ?
C11 C12 C13 121.0(2) . . ?
C13 C12 H12 119.5 . . ?
C12 C13 H13 120.1 . . ?
C12 C13 C14 119.8(2) . . ?
C14 C13 H13 120.1 . . ?
C9 C14 C13 118.9(2) . . ?
C9 C14 H14 120.6 . . ?
C13 C14 H14 120.6 . . ?
O3 C15 N2 125.80(19) . . ?
O3 C15 C16 129.8(2) . . ?
N2 C15 C16 104.35(17) . . ?
C17 C16 C15 109.38(18) . . ?
C23 C16 C15 128.9(2) . . ?
C23 C16 C17 121.7(2) . . ?
C16 C17 C18 110.82(18) . . ?
C20 C17 C16 120.1(2) . . ?
C20 C17 C18 129.1(2) . . ?
N2 C18 C17 99.56(17) . . ?
N2 C18 H18 109.4 . . ?
N2 C18 C19 113.1(2) . . ?
C17 C18 H18 109.4 . . ?
C17 C18 C19 115.5(2) . . ?
C19 C18 H18 109.4 . . ?
C18 C19 H19A 109.5 . . ?
C18 C19 H19B 109.5 . . ?
C18 C19 H19C 109.5 . . ?
H19A C19 H19B 109.5 . . ?
H19A C19 H19C 109.5 . . ?
H19B C19 H19C 109.5 . . ?
C17 C20 H20 120.8 . . ?
C17 C20 C21 118.4(2) . . ?
C21 C20 H20 120.8 . . ?
C20 C21 H21 119.5 . . ?
C22 C21 C20 121.1(2) . . ?
C22 C21 H21 119.5 . . ?
C21 C22 H22 119.6 . . ?
C21 C22 C23 120.9(2) . . ?
C23 C22 H22 119.6 . . ?
C16 C23 H23 121.1 . . ?
C22 C23 C16 117.8(2) . . ?
C22 C23 H23 121.1 . . ?

loop_
_geom_bond_atom_site_label_1
_geom_bond_atom_site_label_2
_geom_bond_distance
_geom_bond_site_symmetry_2
_geom_bond_publ_flag
S1 O1 1.4370(19) . ?
S1 O2 1.4333(17) . ?
S1 C8 1.753(2) . ?
S1 C9 1.765(2) . ?
O3 C15 1.214(3) . ?
N1 N2 1.386(2) . ?
N1 C6 1.383(3) . ?
N1 C8 1.396(3) . ?
N2 C15 1.376(3) . ?
N2 C18 1.480(3) . ?
C1 C2 1.405(3) . ?
C1 C6 1.405(3) . ?
C1 C7 1.429(3) . ?
C2 H2 0.9500 . ?
C2 C3 1.376(4) . ?
C3 H3 0.9500 . ?
C3 C4 1.403(3) . ?
C4 H4 0.9500 . ?
C4 C5 1.380(3) . ?
C5 H5 0.9500 . ?
C5 C6 1.392(3) . ?
C7 H7 0.9500 . ?
C7 C8 1.364(3) . ?
C9 C10 1.392(3) . ?
C9 C14 1.379(3) . ?
C10 H10 0.9500 . ?
C10 C11 1.386(4) . ?
C11 H11 0.9500 . ?
C11 C12 1.370(4) . ?
C12 H12 0.9500 . ?
C12 C13 1.379(4) . ?
C13 H13 0.9500 . ?
C13 C14 1.385(4) . ?
C14 H14 0.9500 . ?
C15 C16 1.477(3) . ?
C16 C17 1.387(3) . ?
C16 C23 1.386(3) . ?
C17 C18 1.506(3) . ?
C17 C20 1.385(3) . ?
C18 H18 1.0000 . ?
C18 C19 1.509(4) . ?
C19 H19A 0.9800 . ?
C19 H19B 0.9800 . ?
C19 H19C 0.9800 . ?
C20 H20 0.9500 . ?
C20 C21 1.388(4) . ?
C21 H21 0.9500 . ?
C21 C22 1.383(5) . ?
C22 H22 0.9500 . ?
C22 C23 1.383(4) . ?
C23 H23 0.9500 . ?

loop_
_geom_torsion_atom_site_label_1
_geom_torsion_atom_site_label_2
_geom_torsion_atom_site_label_3
_geom_torsion_atom_site_label_4
_geom_torsion
_geom_torsion_site_symmetry_1
_geom_torsion_site_symmetry_2
_geom_torsion_site_symmetry_3
_geom_torsion_site_symmetry_4
_geom_torsion_publ_flag
S1 C9 C10 C11 -179.2(2) . . . . ?
S1 C9 C14 C13 -179.8(2) . . . . ?
O1 S1 C8 N1 -167.79(17) . . . . ?
O1 S1 C8 C7 28.9(2) . . . . ?
O1 S1 C9 C10 -33.8(2) . . . . ?
O1 S1 C9 C14 147.73(19) . . . . ?
O2 S1 C8 N1 -37.7(2) . . . . ?
O2 S1 C8 C7 159.04(19) . . . . ?
O2 S1 C9 C10 -165.70(19) . . . . ?
O2 S1 C9 C14 15.9(2) . . . . ?
O3 C15 C16 C17 -177.0(2) . . . . ?
O3 C15 C16 C23 3.4(4) . . . . ?
N1 N2 C15 O3 7.1(3) . . . . ?
N1 N2 C15 C16 -173.91(19) . . . . ?
N1 N2 C18 C17 174.51(18) . . . . ?
N1 N2 C18 C19 -62.4(3) . . . . ?
N2 N1 C6 C1 158.98(18) . . . . ?
N2 N1 C6 C5 -22.4(3) . . . . ?
N2 N1 C8 S1 36.5(3) . . . . ?
N2 N1 C8 C7 -158.10(19) . . . . ?
N2 C15 C16 C17 4.1(2) . . . . ?
N2 C15 C16 C23 -175.5(2) . . . . ?
C1 C2 C3 C4 0.7(4) . . . . ?
C1 C7 C8 S1 166.88(16) . . . . ?
C1 C7 C8 N1 1.5(2) . . . . ?
C2 C1 C6 N1 176.29(19) . . . . ?
C2 C1 C6 C5 -2.4(3) . . . . ?
C2 C1 C7 C8 -176.7(2) . . . . ?
C2 C3 C4 C5 -0.8(4) . . . . ?
C3 C4 C5 C6 -0.6(3) . . . . ?
C4 C5 C6 N1 -176.2(2) . . . . ?
C4 C5 C6 C1 2.3(3) . . . . ?
C6 N1 N2 C15 101.2(2) . . . . ?
C6 N1 N2 C18 -63.7(3) . . . . ?
C6 N1 C8 S1 -167.17(15) . . . . ?
C6 N1 C8 C7 -1.8(2) . . . . ?
C6 C1 C2 C3 0.9(3) . . . . ?
C6 C1 C7 C8 -0.6(2) . . . . ?
C7 C1 C2 C3 176.6(2) . . . . ?
C7 C1 C6 N1 -0.5(2) . . . . ?
C7 C1 C6 C5 -179.24(19) . . . . ?
C8 S1 C9 C10 77.8(2) . . . . ?
C8 S1 C9 C14 -100.65(19) . . . . ?
C8 N1 N2 C15 -105.5(3) . . . . ?
C8 N1 N2 C18 89.6(3) . . . . ?
C8 N1 C6 C1 1.4(2) . . . . ?
C8 N1 C6 C5 -180.0(2) . . . . ?
C9 S1 C8 N1 78.24(19) . . . . ?
C9 S1 C8 C7 -85.0(2) . . . . ?
C9 C10 C11 C12 -1.1(4) . . . . ?
C10 C9 C14 C13 1.8(4) . . . . ?
C10 C11 C12 C13 2.0(5) . . . . ?
C11 C12 C13 C14 -1.0(4) . . . . ?
C12 C13 C14 C9 -0.9(4) . . . . ?
C14 C9 C10 C11 -0.8(4) . . . . ?
C15 N2 C18 C17 8.6(2) . . . . ?
C15 N2 C18 C19 131.7(2) . . . . ?
C15 C16 C17 C18 1.2(3) . . . . ?
C15 C16 C17 C20 -179.7(2) . . . . ?
C15 C16 C23 C22 177.9(2) . . . . ?
C16 C17 C18 N2 -5.5(2) . . . . ?
C16 C17 C18 C19 -126.9(2) . . . . ?
C16 C17 C20 C21 1.9(4) . . . . ?
C17 C16 C23 C22 -1.7(4) . . . . ?
C17 C20 C21 C22 -2.1(4) . . . . ?
C18 N2 C15 O3 172.8(2) . . . . ?
C18 N2 C15 C16 -8.2(2) . . . . ?
C18 C17 C20 C21 -179.1(3) . . . . ?
C20 C17 C18 N2 175.5(2) . . . . ?
C20 C17 C18 C19 54.0(3) . . . . ?
C20 C21 C22 C23 0.4(4) . . . . ?
C21 C22 C23 C16 1.5(4) . . . . ?
C23 C16 C17 C18 -179.2(2) . . . . ?
C23 C16 C17 C20 0.0(4) . . . . ?
